data_2312162
loop_
_publ_author_name
'Kaiser, Maximilian'
'Weil, Matthias'
'G&#xe4;rtner, Peter'
'Enev, Valentin'

_publ_section_title
;
 Crystal structures of two 1,2,3,4-tetra-hydro-naphthalenes obtained
 during efforts towards the total synthesis of elisabethin A.
;
_journal_coeditor_code VM2277
_journal_issue 'Pt 3'
_journal_name_full 'Acta crystallographica. Section E, Crystallographic communications'
_journal_page_first 177
_journal_page_last 181
_journal_paper_doi 10.1107/S2056989023001226
_journal_volume 79
_journal_year 2023
_chemical_absolute_configuration ad
_chemical_formula_iupac 'C26 H42 O5 Si'
_chemical_formula_moiety 'C26 H42 O5 Si'
_chemical_formula_sum 'C26 H42 O5 Si'
_chemical_formula_weight 462.68
_chemical_name_systematic
'Methyl (<i>E</i>)-3-{(1<i>R</i>,4<i>S</i>)-8-hydroxy-6-methoxy-4,7-dimethyl-5-[(triisopropylsilyl)oxy]-1,2,3,4-tetrahydronaphthalen-1-yl}acrylate'
_space_group_crystal_system monoclinic
_space_group_IT_number 4
_space_group_name_Hall 'P 2yb'
_space_group_name_H-M_alt 'P 1 21 1'
_atom_sites_solution_hydrogens mixed
_audit_creation_method SHELXL-2018/3
_cell_angle_alpha 90
_cell_angle_beta 104.0912(14)
_cell_angle_gamma 90
_cell_formula_units_Z 2
_cell_length_a 12.0078(7)
_cell_length_b 9.2620(6)
_cell_length_c 12.1411(8)
_cell_measurement_reflns_used 9955
_cell_measurement_temperature 100(2)
_cell_measurement_theta_max 35.206
_cell_measurement_theta_min 2.743
_cell_volume 1309.66(14)
_computing_cell_refinement
;
SAINT (Bruker, 2018)
;
_computing_data_collection
;
APEX3 (Bruker, 2018)
;
_computing_data_reduction
;
SAINT (Bruker, 2018)
;
_computing_molecular_graphics
;
PLATON (Spek, 2020) and Mercury (Macrae <i>et al.</i>, 2020)
;
_computing_publication_material
;
publCIF (Westrip, 2010)
;
_computing_structure_refinement
;
SHELXL (Sheldrick, 2015b)
;
_computing_structure_solution
;
<i>SHELXT</i> (Sheldrick, 2015a)
;
_diffrn_ambient_temperature 100(2)
_diffrn_measured_fraction_theta_full 1.000
_diffrn_measured_fraction_theta_max 0.995
_diffrn_measurement_device_type 'Bruker APEXII CCD'
_diffrn_measurement_method \w-scans
_diffrn_radiation_type MoK\a
_diffrn_radiation_wavelength 0.71073
_diffrn_reflns_av_R_equivalents 0.0284
_diffrn_reflns_av_unetI/netI 0.0288
_diffrn_reflns_limit_h_max 19
_diffrn_reflns_limit_h_min -19
_diffrn_reflns_limit_k_max 14
_diffrn_reflns_limit_k_min -15
_diffrn_reflns_limit_l_max 19
_diffrn_reflns_limit_l_min -19
_diffrn_reflns_number 39668
_diffrn_reflns_theta_full 25.242
_diffrn_reflns_theta_max 35.347
_diffrn_reflns_theta_min 1.729
_exptl_absorpt_coefficient_mu 0.122
_exptl_absorpt_correction_T_max 0.7469
_exptl_absorpt_correction_T_min 0.6723
_exptl_absorpt_correction_type multi-scan
_exptl_absorpt_process_details
;
(<i>SADABS</i>; Krause <i>et al.</i>, 2015)
;
_exptl_crystal_colour colourless
_exptl_crystal_density_diffrn 1.173
_exptl_crystal_description fragment
_exptl_crystal_F_000 504
_exptl_crystal_size_max 0.6
_exptl_crystal_size_mid 0.5
_exptl_crystal_size_min 0.4
_refine_diff_density_max 0.469
_refine_diff_density_min -0.179
_refine_ls_abs_structure_details
;
Flack <i>x</i> determined using 4647 quotients
[(<i>I</i>^+^)-(<i>I</i>^-^)]/[(<i>I</i>^+^)+(<i>I</i>^-^)]
(Parsons <i>et al.</i>, 2013)
;
_refine_ls_abs_structure_Flack 0.02(2)
_refine_ls_extinction_method none
_refine_ls_goodness_of_fit_ref 1.039
_refine_ls_hydrogen_treatment mixed
_refine_ls_matrix_type full
_refine_ls_number_parameters 303
_refine_ls_number_reflns 11727
_refine_ls_number_restraints 1
_refine_ls_restrained_S_all 1.039
_refine_ls_R_factor_all 0.0398
_refine_ls_R_factor_gt 0.0346
_refine_ls_shift/su_max 0.000
_refine_ls_shift/su_mean 0.000
_refine_ls_structure_factor_coef Fsqd
_refine_ls_weighting_details 'w=1/[\s^2^(Fo^2^)+(0.0515P)^2^+0.0894P] where P=(Fo^2^+2Fc^2^)/3'
_refine_ls_weighting_scheme calc
_refine_ls_wR_factor_gt 0.0858
_refine_ls_wR_factor_ref 0.0884
_reflns_number_gt 10749
_reflns_number_total 11727
_reflns_threshold_expression 'I > 2\s(I)'
_cod_data_source_file vm2277sup1.cif
_cod_data_source_block 8
_cod_original_sg_symbol_H-M 'P 21'
_cod_database_code 2312162
_shelx_space_group_comment
;
The symmetry employed for this shelxl refinement is uniquely defined
by the following loop, which should always be used as a source of
symmetry information in preference to the above space-group names.
They are only intended as comments.
;

loop_
_space_group_symop_operation_xyz
'x, y, z'
'-x, y+1/2, -z'

loop_
_atom_site_type_symbol
_atom_site_label
_atom_site_fract_x
_atom_site_fract_y
_atom_site_fract_z
_atom_site_U_iso_or_equiv
_atom_site_adp_type
_atom_site_calc_flag
_atom_site_occupancy
_atom_site_disorder_assembly
_atom_site_disorder_group
Si Si1 0.48053(3) 0.48209(4) 0.75923(3) 0.01557(7) Uani d 1 . .
O O1 0.36877(7) 0.39726(10) 0.67418(7) 0.01631(15) Uani d 1 . .
O O2 0.34040(8) 0.16094(10) 0.80383(8) 0.01990(17) Uani d 1 . .
O O3 -0.05396(7) 0.29748(11) 0.76559(8) 0.01824(16) Uani d 1 . .
O O4 0.02497(9) 0.76919(12) 0.99403(8) 0.0249(2) Uani d 1 . .
O O5 -0.12137(8) 0.83904(11) 0.85055(8) 0.02317(19) Uani d 1 . .
C C1 0.26232(9) 0.36874(12) 0.69351(9) 0.01257(17) Uani d 1 . .
C C2 0.24784(9) 0.25016(12) 0.75946(9) 0.01384(18) Uani d 1 . .
C C3 0.14194(10) 0.22030(12) 0.78344(9) 0.01415(18) Uani d 1 . .
C C4 0.05190(9) 0.31694(12) 0.74235(9) 0.01276(17) Uani d 1 . .
C C5 0.06246(9) 0.43187(11) 0.67032(8) 0.01160(17) Uani d 1 . .
C C6 -0.04152(9) 0.52688(12) 0.62464(9) 0.01299(17) Uani d 1 . .
H H6 -0.109842 0.461932 0.602372 0.016 Uiso calc 1 . .
C C7 -0.03128(10) 0.60915(14) 0.51721(10) 0.0177(2) Uani d 1 . .
H H7A -0.040547 0.541030 0.452773 0.021 Uiso calc 1 . .
H H7B -0.092819 0.682593 0.497381 0.021 Uiso calc 1 . .
C C8 0.08556(10) 0.68242(13) 0.53806(10) 0.0185(2) Uani d 1 . .
H H8A 0.095731 0.747190 0.604642 0.022 Uiso calc 1 . .
H H8B 0.088818 0.742123 0.471282 0.022 Uiso calc 1 . .
C C9 0.18316(10) 0.57161(13) 0.55933(10) 0.01534(18) Uani d 1 . .
H H9 0.256473 0.623814 0.592855 0.018 Uiso calc 1 . .
C C10 0.16797(9) 0.45609(11) 0.64295(8) 0.01165(17) Uani d 1 . .
C C11 0.19429(12) 0.50138(16) 0.44744(10) 0.0236(2) Uani d 1 . .
H H11A 0.123449 0.449089 0.412895 0.035 Uiso calc 1 . .
H H11B 0.259098 0.433894 0.463107 0.035 Uiso calc 1 . .
H H11C 0.207407 0.576506 0.395167 0.035 Uiso calc 1 . .
C C12 0.12435(12) 0.08650(15) 0.84750(12) 0.0225(2) Uani d 1 . .
H H12A 0.046266 0.049968 0.817383 0.034 Uiso calc 1 . .
H H12B 0.135394 0.109803 0.928181 0.034 Uiso calc 1 . .
H H12C 0.179941 0.012606 0.838658 0.034 Uiso calc 1 . .
C C13 0.36061(15) 0.06106(18) 0.72106(14) 0.0319(3) Uani d 1 . .
H H13A 0.370301 0.114056 0.654150 0.048 Uiso calc 1 . .
H H13B 0.295071 -0.004772 0.698876 0.048 Uiso calc 1 . .
H H13C 0.430319 0.005408 0.753395 0.048 Uiso calc 1 . .
C C14 -0.06518(10) 0.63272(12) 0.71045(10) 0.01513(18) Uani d 1 . .
H H14 -0.133258 0.688688 0.688128 0.018 Uiso calc 1 . .
C C15 0.00034(10) 0.65543(14) 0.81490(10) 0.0168(2) Uani d 1 . .
H H15 0.069598 0.601995 0.838431 0.020 Uiso calc 1 . .
C C16 -0.02911(10) 0.75888(13) 0.89544(10) 0.0170(2) Uani d 1 . .
C C17 -0.15650(15) 0.93869(17) 0.92681(14) 0.0300(3) Uani d 1 . .
H H17A -0.096621 1.011732 0.951783 0.045 Uiso calc 1 . .
H H17B -0.168588 0.886115 0.992980 0.045 Uiso calc 1 . .
H H17C -0.228183 0.985992 0.887521 0.045 Uiso calc 1 . .
C C18 0.44412(11) 0.56553(15) 0.88786(11) 0.0201(2) Uani d 1 . .
H H18 0.511801 0.626535 0.924246 0.024 Uiso calc 1 . .
C C19 0.42985(14) 0.45753(19) 0.97945(12) 0.0293(3) Uani d 1 . .
H H19A 0.364137 0.394431 0.948636 0.044 Uiso calc 1 . .
H H19B 0.416689 0.510226 1.045134 0.044 Uiso calc 1 . .
H H19C 0.499609 0.399038 1.003030 0.044 Uiso calc 1 . .
C C20 0.34128(13) 0.66911(19) 0.85885(15) 0.0312(3) Uani d 1 . .
H H20A 0.333252 0.717962 0.928104 0.047 Uiso calc 1 . .
H H20B 0.271195 0.614413 0.826038 0.047 Uiso calc 1 . .
H H20C 0.353758 0.741075 0.803905 0.047 Uiso calc 1 . .
C C21 0.60109(15) 0.7456(2) 0.73612(16) 0.0340(3) Uani d 1 . .
H H21A 0.607704 0.826546 0.686133 0.051 Uiso calc 1 . .
H H21B 0.676685 0.701172 0.764775 0.051 Uiso calc 1 . .
H H21C 0.572320 0.780852 0.800116 0.051 Uiso calc 1 . .
C C22 0.51751(12) 0.63325(18) 0.66939(12) 0.0271(3) Uani d 1 . .
H H22 0.444112 0.685691 0.636660 0.032 Uiso calc 1 . .
C C23 0.5620(2) 0.5802(3) 0.56774(16) 0.0545(6) Uani d 1 . .
H H23A 0.638360 0.537435 0.595334 0.082 Uiso calc 1 . .
H H23B 0.566687 0.661862 0.517766 0.082 Uiso calc 1 . .
H H23C 0.509220 0.507466 0.525434 0.082 Uiso calc 1 . .
C C24 0.59760(11) 0.34486(17) 0.80858(11) 0.0235(2) Uani d 1 . .
H H24 0.567061 0.274892 0.856690 0.028 Uiso calc 1 . .
C C25 0.62999(17) 0.2544(3) 0.71550(17) 0.0449(5) Uani d 1 . .
H H25A 0.677701 0.172712 0.750081 0.067 Uiso calc 1 . .
H H25B 0.672941 0.314393 0.673627 0.067 Uiso calc 1 . .
H H25C 0.560063 0.218341 0.663202 0.067 Uiso calc 1 . .
C C26 0.70560(12) 0.4103(2) 0.88641(15) 0.0354(4) Uani d 1 . .
H H26A 0.743452 0.473543 0.841963 0.053 Uiso calc 1 . .
H H26B 0.758258 0.332748 0.920602 0.053 Uiso calc 1 . .
H H26C 0.684181 0.466512 0.946489 0.053 Uiso calc 1 . .
H H1 -0.0445(18) 0.280(3) 0.8345(18) 0.032(5) Uiso d 1 . .

loop_
_atom_site_aniso_label
_atom_site_aniso_U_11
_atom_site_aniso_U_22
_atom_site_aniso_U_33
_atom_site_aniso_U_12
_atom_site_aniso_U_13
_atom_site_aniso_U_23
Si1 0.01057(12) 0.02079(15) 0.01515(13) -0.00063(11) 0.00275(9) 0.00242(12)
O1 0.0112(3) 0.0211(4) 0.0165(3) -0.0007(3) 0.0031(3) 0.0012(3)
O2 0.0174(4) 0.0202(4) 0.0206(4) 0.0071(3) 0.0018(3) 0.0056(3)
O3 0.0139(3) 0.0254(4) 0.0160(4) -0.0009(3) 0.0048(3) 0.0039(3)
O4 0.0253(4) 0.0334(5) 0.0154(4) -0.0011(4) 0.0037(3) -0.0063(4)
O5 0.0221(4) 0.0229(4) 0.0235(4) 0.0050(4) 0.0037(3) -0.0082(4)
C1 0.0107(4) 0.0139(4) 0.0125(4) -0.0004(3) 0.0016(3) 0.0007(3)
C2 0.0132(4) 0.0141(4) 0.0132(4) 0.0024(3) 0.0012(3) 0.0025(3)
C3 0.0154(4) 0.0132(4) 0.0133(4) 0.0004(3) 0.0024(3) 0.0029(3)
C4 0.0131(4) 0.0134(4) 0.0114(4) -0.0008(3) 0.0021(3) 0.0009(3)
C5 0.0111(4) 0.0124(4) 0.0102(4) 0.0002(3) 0.0004(3) -0.0003(3)
C6 0.0123(4) 0.0140(4) 0.0113(4) 0.0013(3) 0.0002(3) -0.0006(3)
C7 0.0170(5) 0.0199(5) 0.0140(4) 0.0038(4) -0.0003(3) 0.0032(4)
C8 0.0199(5) 0.0146(5) 0.0198(5) 0.0016(4) 0.0029(4) 0.0055(4)
C9 0.0151(4) 0.0149(4) 0.0153(4) -0.0008(4) 0.0023(3) 0.0043(4)
C10 0.0119(4) 0.0113(4) 0.0108(4) -0.0006(3) 0.0010(3) 0.0008(3)
C11 0.0284(6) 0.0276(6) 0.0170(5) 0.0030(5) 0.0099(4) 0.0049(4)
C12 0.0238(6) 0.0195(5) 0.0254(6) 0.0014(4) 0.0084(5) 0.0107(4)
C13 0.0372(8) 0.0264(7) 0.0338(7) 0.0162(6) 0.0120(6) 0.0029(6)
C14 0.0142(4) 0.0151(5) 0.0152(4) 0.0015(4) 0.0018(3) -0.0005(4)
C15 0.0148(4) 0.0195(5) 0.0155(4) 0.0018(4) 0.0022(4) -0.0029(4)
C16 0.0156(4) 0.0192(5) 0.0169(4) -0.0027(4) 0.0056(4) -0.0031(4)
C17 0.0348(7) 0.0251(6) 0.0334(7) 0.0057(5) 0.0145(6) -0.0088(5)
C18 0.0162(5) 0.0231(5) 0.0212(5) -0.0030(4) 0.0046(4) -0.0028(4)
C19 0.0346(7) 0.0359(8) 0.0207(5) -0.0062(6) 0.0130(5) -0.0034(5)
C20 0.0242(6) 0.0309(7) 0.0368(7) 0.0032(5) 0.0045(5) -0.0135(6)
C21 0.0305(7) 0.0325(8) 0.0400(8) -0.0133(6) 0.0105(6) 0.0024(6)
C22 0.0190(5) 0.0347(7) 0.0262(6) -0.0081(5) 0.0029(4) 0.0102(5)
C23 0.0761(15) 0.0658(14) 0.0279(8) -0.0325(12) 0.0252(9) -0.0012(9)
C24 0.0143(5) 0.0329(7) 0.0223(5) 0.0058(5) 0.0024(4) 0.0028(5)
C25 0.0346(8) 0.0584(12) 0.0415(9) 0.0232(8) 0.0090(7) -0.0081(9)
C26 0.0147(5) 0.0514(10) 0.0351(8) 0.0021(6) -0.0035(5) 0.0069(7)

loop_
_atom_type_symbol
_atom_type_description
_atom_type_scat_dispersion_real
_atom_type_scat_dispersion_imag
_atom_type_scat_source
C C 0.0033 0.0016 'International Tables Vol C Tables 4.2.6.8 and 6.1.1.4'
H H 0.0000 0.0000 'International Tables Vol C Tables 4.2.6.8 and 6.1.1.4'
O O 0.0106 0.0060 'International Tables Vol C Tables 4.2.6.8 and 6.1.1.4'
Si Si 0.0817 0.0704 'International Tables Vol C Tables 4.2.6.8 and 6.1.1.4'

loop_
_geom_angle_atom_site_label_1
_geom_angle_atom_site_label_2
_geom_angle_atom_site_label_3
_geom_angle_site_symmetry_1
_geom_angle_site_symmetry_3
_geom_angle
_geom_angle_publ_flag
O1 Si1 C24 . . 107.67(6) ?
O1 Si1 C18 . . 112.94(5) ?
C24 Si1 C18 . . 108.59(6) ?
O1 Si1 C22 . . 104.87(5) ?
C24 Si1 C22 . . 114.91(7) ?
C18 Si1 C22 . . 107.95(7) ?
C1 O1 Si1 . . 128.37(7) ?
C2 O2 C13 . . 111.74(10) ?
C4 O3 H1 . . 108.9(14) ?
C16 O5 C17 . . 115.95(11) ?
O1 C1 C2 . . 119.89(9) ?
O1 C1 C10 . . 119.79(9) ?
C2 C1 C10 . . 120.27(9) ?
O2 C2 C1 . . 119.53(10) ?
O2 C2 C3 . . 119.02(10) ?
C1 C2 C3 . . 121.44(10) ?
C4 C3 C2 . . 117.51(10) ?
C4 C3 C12 . . 121.17(10) ?
C2 C3 C12 . . 121.28(10) ?
O3 C4 C3 . . 120.95(10) ?
O3 C4 C5 . . 117.02(9) ?
C3 C4 C5 . . 121.91(10) ?
C4 C5 C10 . . 119.51(9) ?
C4 C5 C6 . . 118.46(9) ?
C10 C5 C6 . . 122.03(9) ?
C14 C6 C5 . . 113.66(9) ?
C14 C6 C7 . . 109.32(9) ?
C5 C6 C7 . . 111.58(9) ?
C14 C6 H6 . . 107.3 ?
C5 C6 H6 . . 107.3 ?
C7 C6 H6 . . 107.3 ?
C8 C7 C6 . . 109.86(9) ?
C8 C7 H7A . . 109.7 ?
C6 C7 H7A . . 109.7 ?
C8 C7 H7B . . 109.7 ?
C6 C7 H7B . . 109.7 ?
H7A C7 H7B . . 108.2 ?
C7 C8 C9 . . 111.43(10) ?
C7 C8 H8A . . 109.3 ?
C9 C8 H8A . . 109.3 ?
C7 C8 H8B . . 109.3 ?
C9 C8 H8B . . 109.3 ?
H8A C8 H8B . . 108.0 ?
C10 C9 C8 . . 111.96(9) ?
C10 C9 C11 . . 110.05(10) ?
C8 C9 C11 . . 111.18(10) ?
C10 C9 H9 . . 107.8 ?
C8 C9 H9 . . 107.8 ?
C11 C9 H9 . . 107.8 ?
C5 C10 C1 . . 118.84(9) ?
C5 C10 C9 . . 122.27(9) ?
C1 C10 C9 . . 118.88(9) ?
C9 C11 H11A . . 109.5 ?
C9 C11 H11B . . 109.5 ?
H11A C11 H11B . . 109.5 ?
C9 C11 H11C . . 109.5 ?
H11A C11 H11C . . 109.5 ?
H11B C11 H11C . . 109.5 ?
C3 C12 H12A . . 109.5 ?
C3 C12 H12B . . 109.5 ?
H12A C12 H12B . . 109.5 ?
C3 C12 H12C . . 109.5 ?
H12A C12 H12C . . 109.5 ?
H12B C12 H12C . . 109.5 ?
O2 C13 H13A . . 109.5 ?
O2 C13 H13B . . 109.5 ?
H13A C13 H13B . . 109.5 ?
O2 C13 H13C . . 109.5 ?
H13A C13 H13C . . 109.5 ?
H13B C13 H13C . . 109.5 ?
C15 C14 C6 . . 126.29(10) ?
C15 C14 H14 . . 116.9 ?
C6 C14 H14 . . 116.9 ?
C14 C15 C16 . . 123.48(11) ?
C14 C15 H15 . . 118.3 ?
C16 C15 H15 . . 118.3 ?
O4 C16 O5 . . 123.25(11) ?
O4 C16 C15 . . 123.14(11) ?
O5 C16 C15 . . 113.60(10) ?
O5 C17 H17A . . 109.5 ?
O5 C17 H17B . . 109.5 ?
H17A C17 H17B . . 109.5 ?
O5 C17 H17C . . 109.5 ?
H17A C17 H17C . . 109.5 ?
H17B C17 H17C . . 109.5 ?
C20 C18 C19 . . 110.34(12) ?
C20 C18 Si1 . . 113.68(10) ?
C19 C18 Si1 . . 114.94(10) ?
C20 C18 H18 . . 105.7 ?
C19 C18 H18 . . 105.7 ?
Si1 C18 H18 . . 105.7 ?
C18 C19 H19A . . 109.5 ?
C18 C19 H19B . . 109.5 ?
H19A C19 H19B . . 109.5 ?
C18 C19 H19C . . 109.5 ?
H19A C19 H19C . . 109.5 ?
H19B C19 H19C . . 109.5 ?
C18 C20 H20A . . 109.5 ?
C18 C20 H20B . . 109.5 ?
H20A C20 H20B . . 109.5 ?
C18 C20 H20C . . 109.5 ?
H20A C20 H20C . . 109.5 ?
H20B C20 H20C . . 109.5 ?
C22 C21 H21A . . 109.5 ?
C22 C21 H21B . . 109.5 ?
H21A C21 H21B . . 109.5 ?
C22 C21 H21C . . 109.5 ?
H21A C21 H21C . . 109.5 ?
H21B C21 H21C . . 109.5 ?
C21 C22 C23 . . 109.27(14) ?
C21 C22 Si1 . . 114.38(10) ?
C23 C22 Si1 . . 113.67(13) ?
C21 C22 H22 . . 106.3 ?
C23 C22 H22 . . 106.3 ?
Si1 C22 H22 . . 106.3 ?
C22 C23 H23A . . 109.5 ?
C22 C23 H23B . . 109.5 ?
H23A C23 H23B . . 109.5 ?
C22 C23 H23C . . 109.5 ?
H23A C23 H23C . . 109.5 ?
H23B C23 H23C . . 109.5 ?
C25 C24 C26 . . 110.06(13) ?
C25 C24 Si1 . . 116.03(10) ?
C26 C24 Si1 . . 112.57(12) ?
C25 C24 H24 . . 105.8 ?
C26 C24 H24 . . 105.8 ?
Si1 C24 H24 . . 105.8 ?
C24 C25 H25A . . 109.5 ?
C24 C25 H25B . . 109.5 ?
H25A C25 H25B . . 109.5 ?
C24 C25 H25C . . 109.5 ?
H25A C25 H25C . . 109.5 ?
H25B C25 H25C . . 109.5 ?
C24 C26 H26A . . 109.5 ?
C24 C26 H26B . . 109.5 ?
H26A C26 H26B . . 109.5 ?
C24 C26 H26C . . 109.5 ?
H26A C26 H26C . . 109.5 ?
H26B C26 H26C . . 109.5 ?

loop_
_geom_bond_atom_site_label_1
_geom_bond_atom_site_label_2
_geom_bond_site_symmetry_2
_geom_bond_distance
_geom_bond_publ_flag
Si1 O1 . 1.6763(9) ?
Si1 C24 . 1.8816(14) ?
Si1 C18 . 1.8867(13) ?
Si1 C22 . 1.8928(14) ?
O1 C1 . 1.3802(13) ?
O2 C2 . 1.3845(14) ?
O2 C13 . 1.4295(18) ?
O3 C4 . 1.3793(13) ?
O3 H1 . 0.83(2) ?
O4 C16 . 1.2186(15) ?
O5 C16 . 1.3348(15) ?
O5 C17 . 1.4413(16) ?
C1 C2 . 1.3947(15) ?
C1 C10 . 1.4058(14) ?
C2 C3 . 1.3994(15) ?
C3 C4 . 1.3987(15) ?
C3 C12 . 1.5051(17) ?
C4 C5 . 1.4029(15) ?
C5 C10 . 1.4039(15) ?
C5 C6 . 1.5177(15) ?
C6 C14 . 1.5070(15) ?
C6 C7 . 1.5411(16) ?
C6 H6 . 1.0000 ?
C7 C8 . 1.5233(18) ?
C7 H7A . 0.9900 ?
C7 H7B . 0.9900 ?
C8 C9 . 1.5317(16) ?
C8 H8A . 0.9900 ?
C8 H8B . 0.9900 ?
C9 C10 . 1.5162(15) ?
C9 C11 . 1.5410(17) ?
C9 H9 . 1.0000 ?
C11 H11A . 0.9800 ?
C11 H11B . 0.9800 ?
C11 H11C . 0.9800 ?
C12 H12A . 0.9800 ?
C12 H12B . 0.9800 ?
C12 H12C . 0.9800 ?
C13 H13A . 0.9800 ?
C13 H13B . 0.9800 ?
C13 H13C . 0.9800 ?
C14 C15 . 1.3363(16) ?
C14 H14 . 0.9500 ?
C15 C16 . 1.4723(16) ?
C15 H15 . 0.9500 ?
C17 H17A . 0.9800 ?
C17 H17B . 0.9800 ?
C17 H17C . 0.9800 ?
C18 C20 . 1.535(2) ?
C18 C19 . 1.536(2) ?
C18 H18 . 1.0000 ?
C19 H19A . 0.9800 ?
C19 H19B . 0.9800 ?
C19 H19C . 0.9800 ?
C20 H20A . 0.9800 ?
C20 H20B . 0.9800 ?
C20 H20C . 0.9800 ?
C21 C22 . 1.533(2) ?
C21 H21A . 0.9800 ?
C21 H21B . 0.9800 ?
C21 H21C . 0.9800 ?
C22 C23 . 1.540(3) ?
C22 H22 . 1.0000 ?
C23 H23A . 0.9800 ?
C23 H23B . 0.9800 ?
C23 H23C . 0.9800 ?
C24 C25 . 1.531(2) ?
C24 C26 . 1.531(2) ?
C24 H24 . 1.0000 ?
C25 H25A . 0.9800 ?
C25 H25B . 0.9800 ?
C25 H25C . 0.9800 ?
C26 H26A . 0.9800 ?
C26 H26B . 0.9800 ?
C26 H26C . 0.9800 ?

loop_
_geom_hbond_atom_site_label_D
_geom_hbond_atom_site_label_H
_geom_hbond_atom_site_label_A
_geom_hbond_site_symmetry_A
_geom_hbond_distance_DH
_geom_hbond_distance_HA
_geom_hbond_distance_DA
_geom_hbond_angle_DHA
_geom_hbond_publ_flag
O3 H1 O4 2_547 0.83(2) 2.04(2) 2.8658(13) 171(2) yes
C17 H17A O4 2_557 0.98 2.57 3.471(2) 154 yes

_cod_database_fobs_code 2312162
